data_4328306
loop_
_publ_author_name
'John A. Schlueter'
'Hyunsoo Park'
'Gregory J. Halder'
'William R. Armand'
'Cortney Dunmars'
'Karena W. Chapman'
'Jamie L. Manson'
'John Singleton'
'Ross McDonald'
'Alex Plonczak'
'Jinhee Kang'
'Chaghoon Lee'
'Myung-Hwan Whangbo'
'Tom Lancaster'
'Andrew J. Steele'
'Isabel Franke'
'Jack D. Wright'
'Stephen J. Blundell'
'Francis L. Pratt'
'Josepth deGeorge'
'Mark M. Turnbull'
'Christopher P. Landee'

_publ_contact_author_address
;
Materials Science Division
Argonne National Laboratory
Argonne, IL 60439-4831, USA
;
_publ_contact_author_email JASchlueter@anl.gov
_publ_contact_author_fax '(630) 252-9151'
_publ_contact_author_name 'Dr. John Schlueter'
_publ_contact_author_phone '(630) 252-3588'
_publ_section_title
;
 Importance of Halogen...Halogen Contacts for the Structural and Magnetic
 Properties of CuX2(pyrazine-N,N'-dioxide)(H2O)2 (X = Cl and Br)
;
_journal_name_full 'Inorganic Chemistry'
_journal_page_first 2121
_journal_page_last 2129
_journal_paper_doi 10.1021/ic201924q
_journal_volume 51
_journal_year 2012
_chemical_formula_moiety 'Cu 2+, C4 H4 N2 O2, 2(Br 1-), 2(H2 O)'
_chemical_formula_sum 'C4 H8 Br2 Cu N2 O4'
_chemical_formula_weight 371.48
_chemical_name_common
; 
Copper(II) pyrazine dioxide dibromide dihydrate 
;
_chemical_name_systematic
; 
catena-((\m~2~-pyrazine N,N'dioxide)-diaqua-dibromo-copper) 
;
_space_group_IT_number 15
_symmetry_cell_setting monoclinic
_symmetry_Int_Tables_number 15
_symmetry_space_group_name_Hall '-C 2yc'
_symmetry_space_group_name_H-M 'C 1 2/c 1'
_atom_sites_solution_hydrogens geom
_atom_sites_solution_primary direct
_atom_sites_solution_secondary difmap
_audit_creation_method 'manual editing of SHELXL-97 cif file'
_cell_angle_alpha 90.00
_cell_angle_beta 115.593(2)
_cell_angle_gamma 90.00
_cell_formula_units_Z 4
_cell_length_a 17.3457(8)
_cell_length_b 5.6766(3)
_cell_length_c 10.6979(5)
_cell_measurement_reflns_used 4607
_cell_measurement_temperature 150(2)
_cell_measurement_theta_max 32.514
_cell_measurement_theta_min 2.604
_cell_volume 950.01(8)
_computing_cell_refinement 'APEX II v.2.2 (Bruker, 2007)'
_computing_data_collection 'APEX II v.2.2 (Bruker, 2007)'
_computing_data_reduction 'APEX II v.2.2 (Bruker, 2007)'
_computing_molecular_graphics 'Diamond 3.1a (Crystal Impact, 2005)'
_computing_publication_material 'SHELXTL (Bruker, 2006)'
_computing_structure_refinement 'SHELXL-97 (Sheldrick, 2008)'
_computing_structure_solution 'SHELXS-97 (Sheldrick, 2008)'
_diffrn_ambient_temperature 150(2)
_diffrn_detector_area_resol_mean 83.33
_diffrn_measured_fraction_theta_full 0.996
_diffrn_measured_fraction_theta_max 0.996
_diffrn_measurement_device_type '3-circle goniometer'
_diffrn_measurement_method 'phi and omega scans'
_diffrn_radiation_monochromator graphite
_diffrn_radiation_probe x-ray
_diffrn_radiation_source 'fine-focus sealed tube'
_diffrn_radiation_type MoK\a
_diffrn_radiation_wavelength 0.71073
_diffrn_reflns_av_R_equivalents 0.0547
_diffrn_reflns_av_sigmaI/netI 0.0435
_diffrn_reflns_limit_h_max 25
_diffrn_reflns_limit_h_min -25
_diffrn_reflns_limit_k_max 7
_diffrn_reflns_limit_k_min -8
_diffrn_reflns_limit_l_max 15
_diffrn_reflns_limit_l_min -15
_diffrn_reflns_number 5986
_diffrn_reflns_theta_full 31.50
_diffrn_reflns_theta_max 31.50
_diffrn_reflns_theta_min 2.60
_diffrn_source_type 'Bruker APEX II'
_exptl_absorpt_coefficient_mu 10.695
_exptl_absorpt_correction_T_max 0.343
_exptl_absorpt_correction_T_min 0.048
_exptl_absorpt_correction_type multi-scan
_exptl_absorpt_process_details 'SADABS, R. Blessing; 1995'
_exptl_crystal_colour green
_exptl_crystal_density_diffrn 2.597
_exptl_crystal_description needle
_exptl_crystal_F_000 708
_exptl_crystal_size_max 0.40
_exptl_crystal_size_mid 0.15
_exptl_crystal_size_min 0.10
_refine_diff_density_max 1.897
_refine_diff_density_min -0.771
_refine_diff_density_rms 0.184
_refine_ls_extinction_coef 0.0149(7)
_refine_ls_extinction_expression Fc^*^=kFc[1+0.001xFc^2^\l^3^/sin(2\q)]^-1/4^
_refine_ls_extinction_method SHELXL
_refine_ls_goodness_of_fit_ref 1.062
_refine_ls_hydrogen_treatment mixed
_refine_ls_matrix_type full
_refine_ls_number_parameters 68
_refine_ls_number_reflns 1574
_refine_ls_number_restraints 2
_refine_ls_restrained_S_all 1.063
_refine_ls_R_factor_all 0.0304
_refine_ls_R_factor_gt 0.0292
_refine_ls_shift/su_max 0.003
_refine_ls_shift/su_mean 0.000
_refine_ls_structure_factor_coef Fsqd
_refine_ls_weighting_details 'calc w=1/[\s^2^(Fo^2^)+(0.0426P)^2^+0.0621P] where P=(Fo^2^+2Fc^2^)/3'
_refine_ls_weighting_scheme calc
_refine_ls_wR_factor_gt 0.0727
_refine_ls_wR_factor_ref 0.0734
_reflns_number_gt 1498
_reflns_number_total 1574
_reflns_threshold_expression >2sigma(I)
_cod_data_source_file ic201924q_si_001_2.cif
_cod_data_source_block CuBr2H2O2PyzNO
_cod_original_sg_symbol_H-M 'C 2/c'
_cod_database_code 4328306

loop_
_symmetry_equiv_pos_as_xyz
'x, y, z'
'-x, y, -z+1/2'
'x+1/2, y+1/2, z'
'-x+1/2, y+1/2, -z+1/2'
'-x, -y, -z'
'x, -y, z-1/2'
'-x+1/2, -y+1/2, -z'
'x+1/2, -y+1/2, z-1/2'

loop_
_atom_site_label
_atom_site_type_symbol
_atom_site_fract_x
_atom_site_fract_y
_atom_site_fract_z
_atom_site_U_iso_or_equiv
_atom_site_adp_type
_atom_site_occupancy
_atom_site_symmetry_multiplicity
_atom_site_calc_flag
_atom_site_refinement_flags
Br1 Br 0.384076(11) 0.13635(3) 0.179840(17) 0.01337(10) Uani 1 1 d .
Cu1 Cu 0.2500 0.2500 0.0000 0.01238(11) Uani 1 2 d S
O11 O 0.23460(11) 0.4745(3) 0.12708(16) 0.0193(3) Uani 1 1 d D
H11B H 0.2606(18) 0.471(5) 0.2081(19) 0.023 Uiso 1 1 d D
H11A H 0.2121(18) 0.599(4) 0.107(3) 0.023 Uiso 1 1 d D
O1 O 0.16873(9) -0.0682(3) 0.08540(15) 0.0142(3) Uani 1 1 d .
N1 N 0.08591(11) -0.0357(3) 0.04271(16) 0.0110(3) Uani 1 1 d .
C2 C 0.02814(13) -0.1855(4) -0.0470(2) 0.0163(4) Uani 1 1 d .
H2 H 0.0471 -0.3164 -0.0815 0.020 Uiso 1 1 calc R
C1 C 0.05750(14) 0.1512(3) 0.0890(2) 0.0168(4) Uani 1 1 d .
H1 H 0.0973 0.2596 0.1512 0.020 Uiso 1 1 calc R

loop_
_atom_site_aniso_label
_atom_site_aniso_U_11
_atom_site_aniso_U_22
_atom_site_aniso_U_33
_atom_site_aniso_U_23
_atom_site_aniso_U_13
_atom_site_aniso_U_12
Br1 0.01200(14) 0.01699(14) 0.01028(13) 0.00054(5) 0.00402(10) 0.00511(5)
Cu1 0.01219(19) 0.01534(18) 0.00852(17) -0.00089(10) 0.00345(13) 0.00586(11)
O11 0.0242(8) 0.0195(7) 0.0100(6) -0.0015(5) 0.0034(6) 0.0118(6)
O1 0.0103(7) 0.0169(6) 0.0148(6) 0.0018(5) 0.0049(5) 0.0040(5)
N1 0.0116(8) 0.0118(7) 0.0110(7) 0.0004(5) 0.0063(6) 0.0019(5)
C2 0.0132(9) 0.0158(8) 0.0185(9) -0.0055(7) 0.0055(8) 0.0022(7)
C1 0.0153(10) 0.0144(9) 0.0196(10) -0.0065(6) 0.0066(8) 0.0004(6)

loop_
_atom_type_symbol
_atom_type_description
_atom_type_scat_dispersion_real
_atom_type_scat_dispersion_imag
_atom_type_scat_source
C C 0.0033 0.0016 'International Tables Vol C Tables 4.2.6.8 and 6.1.1.4'
H H 0.0000 0.0000 'International Tables Vol C Tables 4.2.6.8 and 6.1.1.4'
N N 0.0061 0.0033 'International Tables Vol C Tables 4.2.6.8 and 6.1.1.4'
O O 0.0106 0.0060 'International Tables Vol C Tables 4.2.6.8 and 6.1.1.4'
Cu Cu 0.3201 1.2651 'International Tables Vol C Tables 4.2.6.8 and 6.1.1.4'
Br Br -0.2901 2.4595 'International Tables Vol C Tables 4.2.6.8 and 6.1.1.4'

loop_
_geom_angle_atom_site_label_1
_geom_angle_atom_site_label_2
_geom_angle_atom_site_label_3
_geom_angle
_geom_angle_site_symmetry_1
_geom_angle_site_symmetry_3
O11 Cu1 O11 180.0 7 .
O11 Cu1 Br1 89.65(5) 7 7
O11 Cu1 Br1 90.35(5) . 7
O11 Cu1 Br1 90.35(5) 7 .
O11 Cu1 Br1 89.65(5) . .
Br1 Cu1 Br1 180.0 7 .
O11 Cu1 O1 87.29(6) 7 7
O11 Cu1 O1 92.72(6) . 7
Br1 Cu1 O1 90.91(3) 7 7
Br1 Cu1 O1 89.09(3) . 7
O11 Cu1 O1 92.71(6) 7 .
O11 Cu1 O1 87.28(6) . .
Br1 Cu1 O1 89.09(3) 7 .
Br1 Cu1 O1 90.91(3) . .
O1 Cu1 O1 180.00(6) 7 .
Cu1 O11 H11B 124(2) . .
Cu1 O11 H11A 126(2) . .
H11B O11 H11A 108(3) . .
N1 O1 Cu1 116.24(10) . .
O1 N1 C2 121.47(15) . .
O1 N1 C1 119.87(16) . .
C2 N1 C1 118.67(17) . .
N1 C2 C1 120.79(18) . 5
N1 C2 H2 119.6 . .
C1 C2 H2 119.6 5 .
N1 C1 C2 120.54(18) . 5
N1 C1 H1 119.7 . .
C2 C1 H1 119.7 5 .

loop_
_geom_bond_atom_site_label_1
_geom_bond_atom_site_label_2
_geom_bond_distance
_geom_bond_site_symmetry_2
Br1 Cu1 2.3792(2) .
Cu1 O11 1.9641(14) .
Cu1 O1 2.6826(15) .
O11 H11B 0.786(17) .
O11 H11A 0.792(17) .
O1 N1 1.319(2) .
N1 C2 1.348(2) .
N1 C1 1.351(2) .
C2 C1 1.367(3) 5
C2 H2 0.9500 .
C1 C2 1.368(3) 5
C1 H1 0.9500 .

loop_
_geom_torsion_atom_site_label_1
_geom_torsion_atom_site_label_2
_geom_torsion_atom_site_label_3
_geom_torsion_atom_site_label_4
_geom_torsion
_geom_torsion_site_symmetry_1
_geom_torsion_site_symmetry_4
O11 Cu1 O1 N1 -108.44(12) 7 .
O11 Cu1 O1 N1 71.56(12) . .
Br1 Cu1 O1 N1 -18.83(11) 7 .
Br1 Cu1 O1 N1 161.17(11) . .
Cu1 O1 N1 C2 112.24(17) . .
Cu1 O1 N1 C1 -67.67(19) . .
O1 N1 C2 C1 179.18(19) . 5
C1 N1 C2 C1 -0.9(3) . 5
O1 N1 C1 C2 -179.19(19) . 5
C2 N1 C1 C2 0.9(3) . 5
